data_7712972
loop_
_publ_author_name
'Arumugam, Ramar'
'Nayak, Prakash'
'Dey, Bijoy'
'Kannan, Ramkumar'
'Venkatasubbaiah, Krishnan'
'Chandrasekhar, Vadapalli'

_publ_section_title
;
 2-Hydroxyphenyl Benzimidazoles and their Boron Complexes: Synthesis,
 Structure, Aggregation-Induced Emission and Picric acid Sensing
;
_journal_name_full 'Dalton Transactions'
_journal_paper_doi 10.1039/D3DT01199B
_journal_year 2023
_chemical_formula_moiety 'C26 H20 Br N3 O'
_chemical_formula_sum 'C26 H20 Br N3 O'
_chemical_formula_weight 470.36
_space_group_crystal_system monoclinic
_space_group_IT_number 14
_space_group_name_Hall '-P 2ybc'
_space_group_name_H-M_alt 'P 1 21/c 1'
_atom_sites_solution_hydrogens geom
_audit_creation_method SHELXL-2018/3
_audit_update_record
;
2023-05-05 deposited with the CCDC.	2023-05-08 downloaded from the CCDC.
;
_cell_angle_alpha 90
_cell_angle_beta 113.317(8)
_cell_angle_gamma 90
_cell_formula_units_Z 8
_cell_length_a 20.9350(17)
_cell_length_b 13.2912(8)
_cell_length_c 17.0064(10)
_cell_measurement_reflns_used 7377
_cell_measurement_temperature 296(2)
_cell_measurement_theta_max 23.7160
_cell_measurement_theta_min 2.5950
_cell_volume 4345.6(6)
_computing_cell_refinement 'CrysAlisPro 1.171.39.29d (Rigaku OD, 2017)'
_computing_data_collection 'CrysAlisPro 1.171.39.29d (Rigaku OD, 2017)'
_computing_data_reduction 'CrysAlisPro 1.171.39.29d (Rigaku OD, 2017)'
_computing_molecular_graphics 'ORTEP-3 (Farrugia, 1997)'
_computing_publication_material 'SHELXL-97 (Sheldrick, 2008)'
_computing_structure_refinement 'SHELXL-2018/3 (Sheldrick, 2018)'
_computing_structure_solution 'SHELXS-97 (Sheldrick 2008)'
_diffrn_ambient_temperature 296(2)
_diffrn_measured_fraction_theta_full 0.991
_diffrn_measured_fraction_theta_max 0.986
_diffrn_measurement_device_type 'XtaLAB AFC12 (RINC): Kappa single'
_diffrn_measurement_method '\w scans'
_diffrn_radiation_type MoK\a
_diffrn_radiation_wavelength 0.71073
_diffrn_reflns_av_R_equivalents 0.0616
_diffrn_reflns_av_unetI/netI 0.0714
_diffrn_reflns_Laue_measured_fraction_full 0.991
_diffrn_reflns_Laue_measured_fraction_max 0.986
_diffrn_reflns_limit_h_max 26
_diffrn_reflns_limit_h_min -21
_diffrn_reflns_limit_k_max 16
_diffrn_reflns_limit_k_min -16
_diffrn_reflns_limit_l_max 17
_diffrn_reflns_limit_l_min -21
_diffrn_reflns_number 37705
_diffrn_reflns_point_group_measured_fraction_full 0.991
_diffrn_reflns_point_group_measured_fraction_max 0.986
_diffrn_reflns_theta_full 25.242
_diffrn_reflns_theta_max 26.372
_diffrn_reflns_theta_min 2.844
_exptl_absorpt_coefficient_mu 1.915
_exptl_absorpt_correction_T_max 1.00000
_exptl_absorpt_correction_T_min 0.57384
_exptl_absorpt_correction_type multi-scan
_exptl_absorpt_process_details
;
CrysAlisPro 1.171.39.29d (Rigaku Oxford Diffraction, 2017)
Empirical absorption correction using spherical harmonics,
 implemented in SCALE3 ABSPACK scaling algorithm.
;
_exptl_crystal_colour Colourless
_exptl_crystal_density_diffrn 1.438
_exptl_crystal_description Block
_exptl_crystal_F_000 1920
_exptl_crystal_size_max 0.100
_exptl_crystal_size_mid 0.080
_exptl_crystal_size_min 0.060
_refine_diff_density_max 0.466
_refine_diff_density_min -0.651
_refine_diff_density_rms 0.048
_refine_ls_extinction_method none
_refine_ls_goodness_of_fit_ref 0.990
_refine_ls_hydrogen_treatment constr
_refine_ls_matrix_type full
_refine_ls_number_parameters 855
_refine_ls_number_reflns 8765
_refine_ls_number_restraints 2726
_refine_ls_restrained_S_all 0.894
_refine_ls_R_factor_all 0.1324
_refine_ls_R_factor_gt 0.0520
_refine_ls_shift/su_max 0.001
_refine_ls_shift/su_mean 0.000
_refine_ls_structure_factor_coef Fsqd
_refine_ls_weighting_details 'w=1/[\s^2^(Fo^2^)+(0.0564P)^2^+2.1517P] where P=(Fo^2^+2Fc^2^)/3'
_refine_ls_weighting_scheme calc
_refine_ls_wR_factor_gt 0.1094
_refine_ls_wR_factor_ref 0.1327
_reflns_Friedel_coverage 0.000
_reflns_number_gt 4569
_reflns_number_total 8765
_reflns_threshold_expression 'I > 2\s(I)'
_cod_data_source_file d3dt01199b2.cif
_cod_data_source_block Ligand2
_cod_original_sg_symbol_H-M 'P 21/c'
_cod_database_code 7712972
_shelx_shelxl_version_number 2018/3
_shelx_space_group_comment
;
The symmetry employed for this shelxl refinement is uniquely defined
by the following loop, which should always be used as a source of
symmetry information in preference to the above space-group names.
They are only intended as comments.
;
_shelx_estimated_absorpt_t_min 0.832
_shelx_estimated_absorpt_t_max 0.894

loop_
_space_group_symop_operation_xyz
'x, y, z'
'-x, y+1/2, -z+1/2'
'-x, -y, -z'
'x, -y-1/2, z-1/2'

loop_
_atom_site_label
_atom_site_type_symbol
_atom_site_fract_x
_atom_site_fract_y
_atom_site_fract_z
_atom_site_U_iso_or_equiv
_atom_site_adp_type
_atom_site_occupancy
_atom_site_site_symmetry_order
_atom_site_calc_flag
_atom_site_refinement_flags_posn
_atom_site_refinement_flags_adp
_atom_site_refinement_flags_occupancy
_atom_site_disorder_assembly
_atom_site_disorder_group
Br1 Br 0.92620(3) 0.45909(5) 1.12789(3) 0.1075(2) Uani 1 1 d . . . . .
O1 O 1.09004(17) 0.7290(3) 0.4932(2) 0.0860(11) Uani 0.888(3) 1 d D U P A 1
H1 H 1.057620 0.693347 0.463091 0.129 Uiso 0.888(3) 1 calc R U P A 1
O1A O 0.9668(11) 0.593(2) 0.3542(13) 0.073(5) Uani 0.112(3) 1 d D U P A 2
H1A H 0.988011 0.636417 0.389006 0.110 Uiso 0.112(3) 1 calc R U P A 2
N1 N 0.98002(17) 0.6242(3) 0.4511(2) 0.0521(9) Uani 0.888(3) 1 d D U P A 1
N1A N 1.0138(10) 0.6748(18) 0.4989(12) 0.054(3) Uani 0.112(3) 1 d D U P A 2
N2 N 0.91835(15) 0.6095(2) 0.53175(18) 0.0428(8) Uani 0.888(3) 1 d D U P A 1
N2A N 0.9601(8) 0.6659(17) 0.5898(11) 0.051(4) Uani 0.112(3) 1 d D U P A 2
N3 N 0.81024(15) 0.6739(2) 0.78396(17) 0.0538(8) Uani 1 1 d . . . . .
C1 C 0.9771(2) 0.6488(4) 0.5255(3) 0.0425(10) Uani 0.888(3) 1 d D U P A 1
C1A C 0.9666(15) 0.625(3) 0.5156(18) 0.053(4) Uani 0.112(3) 1 d D U P A 2
C2 C 0.8819(2) 0.5597(3) 0.4564(2) 0.0427(10) Uani 0.888(3) 1 d D U P A 1
C2A C 1.0158(14) 0.722(3) 0.6280(17) 0.064(4) Uani 0.112(3) 1 d D U P A 2
C3 C 0.8190(3) 0.5059(4) 0.4277(3) 0.0505(11) Uani 0.888(3) 1 d D U P A 1
H3 H 0.793445 0.499083 0.461371 0.061 Uiso 0.888(3) 1 calc R U P A 1
C3A C 1.0500(16) 0.766(3) 0.7104(16) 0.064(4) Uani 0.112(3) 1 d D U P A 2
H3A H 1.029598 0.763802 0.750028 0.077 Uiso 0.112(3) 1 calc R U P A 2
C4 C 0.7972(3) 0.4640(4) 0.3476(3) 0.0561(13) Uani 0.888(3) 1 d D U P A 1
H4 H 0.755828 0.427764 0.326157 0.067 Uiso 0.888(3) 1 calc R U P A 1
C4A C 1.1129(18) 0.811(4) 0.7308(19) 0.064(5) Uani 0.112(3) 1 d D U P A 2
H4A H 1.138042 0.831767 0.786900 0.076 Uiso 0.112(3) 1 calc R U P A 2
C5 C 0.8357(3) 0.4748(4) 0.2980(3) 0.0595(12) Uani 0.888(3) 1 d D U P A 1
H5 H 0.819519 0.444922 0.244203 0.071 Uiso 0.888(3) 1 calc R U P A 1
C5A C 1.1405(19) 0.828(3) 0.670(2) 0.062(5) Uani 0.112(3) 1 d D U P A 2
H5A H 1.177200 0.872319 0.681296 0.075 Uiso 0.112(3) 1 calc R U P A 2
C6 C 0.8968(3) 0.5278(4) 0.3254(3) 0.0579(12) Uani 0.888(3) 1 d D U P A 1
H6 H 0.921432 0.535270 0.290626 0.069 Uiso 0.888(3) 1 calc R U P A 1
C6A C 1.1136(17) 0.778(4) 0.593(2) 0.065(4) Uani 0.112(3) 1 d D U P A 2
H6A H 1.135474 0.780570 0.554793 0.078 Uiso 0.112(3) 1 calc R U P A 2
C7 C 0.9207(2) 0.5697(4) 0.4061(3) 0.0478(10) Uani 0.888(3) 1 d D U P A 1
C7A C 1.0536(17) 0.724(4) 0.574(2) 0.060(4) Uani 0.112(3) 1 d D U P A 2
C8 C 1.0334(2) 0.7051(3) 0.5912(3) 0.0533(11) Uani 0.888(3) 1 d D U P A 1
C8A C 0.9045(14) 0.582(3) 0.4456(15) 0.051(4) Uani 0.112(3) 1 d D U P A 2
C9 C 1.0374(2) 0.7239(4) 0.6719(3) 0.0633(12) Uani 0.888(3) 1 d D U P A 1
H9 H 1.001970 0.699305 0.686569 0.076 Uiso 0.888(3) 1 calc R U P A 1
C9A C 0.8483(14) 0.545(3) 0.4569(18) 0.050(4) Uani 0.112(3) 1 d D U P A 2
H9A H 0.843331 0.558793 0.507829 0.060 Uiso 0.112(3) 1 calc R U P A 2
C10 C 1.0897(3) 0.7760(4) 0.7323(4) 0.0778(14) Uani 0.888(3) 1 d D U P A 1
H10 H 1.089842 0.786631 0.786424 0.093 Uiso 0.888(3) 1 calc R U P A 1
C10A C 0.7990(17) 0.488(3) 0.396(2) 0.053(4) Uani 0.112(3) 1 d D U P A 2
H10A H 0.760328 0.465436 0.405189 0.063 Uiso 0.112(3) 1 calc R U P A 2
C11 C 1.1428(3) 0.8131(4) 0.7112(4) 0.0820(16) Uani 0.888(3) 1 d D U P A 1
H11 H 1.179301 0.848969 0.751347 0.098 Uiso 0.888(3) 1 calc R U P A 1
C11A C 0.807(2) 0.465(4) 0.322(2) 0.052(5) Uani 0.112(3) 1 d D U P A 2
H11A H 0.776650 0.420737 0.282552 0.062 Uiso 0.112(3) 1 calc R U P A 2
C12 C 1.1412(3) 0.7965(5) 0.6307(4) 0.0755(14) Uani 0.888(3) 1 d D U P A 1
H12 H 1.176783 0.821707 0.616624 0.091 Uiso 0.888(3) 1 calc R U P A 1
C12A C 0.8611(19) 0.507(4) 0.3054(19) 0.051(4) Uani 0.112(3) 1 d D U P A 2
H12A H 0.863657 0.497012 0.252538 0.061 Uiso 0.112(3) 1 calc R U P A 2
C13 C 1.0868(3) 0.7422(4) 0.5695(3) 0.0649(12) Uani 0.888(3) 1 d D U P A 1
C13A C 0.9118(16) 0.564(4) 0.3690(16) 0.052(4) Uani 0.112(3) 1 d D U P A 2
C14 C 0.89287(18) 0.6292(3) 0.5991(2) 0.0550(10) Uani 1 1 d D . . . .
C15 C 0.90333(19) 0.5590(3) 0.6622(2) 0.0532(9) Uani 1 1 d . . . . .
H15 H 0.927887 0.500393 0.663098 0.064 Uiso 1 1 calc R U . . .
C16 C 0.87745(18) 0.5751(3) 0.7245(2) 0.0462(8) Uani 1 1 d . . . . .
H16 H 0.885008 0.527182 0.767103 0.055 Uiso 1 1 calc R U . . .
C17 C 0.84036(17) 0.6619(3) 0.7244(2) 0.0438(8) Uani 1 1 d . . . . .
C18 C 0.83818(18) 0.6239(3) 0.8649(2) 0.0480(9) Uani 1 1 d . . . . .
C19 C 0.79445(19) 0.5720(3) 0.8932(2) 0.0586(10) Uani 1 1 d . . . . .
H19 H 0.747083 0.569267 0.859183 0.070 Uiso 1 1 calc R U . . .
C20 C 0.8201(2) 0.5242(3) 0.9709(3) 0.0674(11) Uani 1 1 d . . . . .
H20 H 0.790152 0.489494 0.989597 0.081 Uiso 1 1 calc R U . . .
C21 C 0.8904(2) 0.5276(3) 1.0214(2) 0.0608(11) Uani 1 1 d . . . . .
C22 C 0.9345(2) 0.5806(3) 0.9944(2) 0.0589(10) Uani 1 1 d . . . . .
H22 H 0.981751 0.583937 1.028709 0.071 Uiso 1 1 calc R U . . .
C23 C 0.90827(18) 0.6285(3) 0.9163(2) 0.0517(9) Uani 1 1 d . . . . .
H23 H 0.938023 0.664316 0.897968 0.062 Uiso 1 1 calc R U . . .
C24 C 0.76094(19) 0.7552(3) 0.7735(2) 0.0661(11) Uani 1 1 d . . . . .
H24A H 0.784882 0.818587 0.783162 0.099 Uiso 1 1 calc R U . . .
H24B H 0.739834 0.747071 0.813940 0.099 Uiso 1 1 calc R U . . .
H24C H 0.725602 0.753709 0.716387 0.099 Uiso 1 1 calc R U . . .
C25 C 0.83077(18) 0.7326(3) 0.6605(2) 0.0563(10) Uani 1 1 d . . . . .
H25 H 0.806870 0.791863 0.659642 0.068 Uiso 1 1 calc R U . . .
C26 C 0.8566(2) 0.7157(3) 0.5976(2) 0.0623(11) Uani 1 1 d . . . . .
H26 H 0.849216 0.763036 0.554631 0.075 Uiso 1 1 calc R U . . .
Br2 Br 0.58571(3) 0.56667(4) 0.70835(3) 0.08171(19) Uani 1 1 d . . . . .
O2A O 0.3841(2) 0.2453(3) -0.0724(2) 0.0874(13) Uani 0.769(3) 1 d D U P B 1
H2A H 0.414010 0.283459 -0.075086 0.131 Uiso 0.769(3) 1 calc R U P B 1
O2B O 0.5076(7) 0.3827(11) -0.1144(6) 0.084(4) Uani 0.231(3) 1 d D U P B 2
H2B H 0.486054 0.341931 -0.098126 0.126 Uiso 0.231(3) 1 calc R U P B 2
N4A N 0.4983(2) 0.3430(3) -0.0178(2) 0.0538(11) Uani 0.769(3) 1 d D U P B 1
N4B N 0.4659(6) 0.3027(10) -0.0089(7) 0.053(3) Uani 0.231(3) 1 d D U P B 2
N5A N 0.56618(18) 0.3620(3) 0.1211(2) 0.0459(10) Uani 0.769(3) 1 d D U P B 1
N5B N 0.5267(5) 0.3078(9) 0.1344(6) 0.051(3) Uani 0.231(3) 1 d D U P B 2
N6 N 0.68889(15) 0.3221(2) 0.48001(16) 0.0531(8) Uani 1 1 d . . . . .
C27A C 0.5061(3) 0.3213(7) 0.0613(3) 0.0463(14) Uani 0.769(3) 1 d D U P B 1
C27B C 0.5231(10) 0.333(2) 0.0545(8) 0.049(3) Uani 0.231(3) 1 d D U P B 2
C28A C 0.5972(3) 0.4153(5) 0.0756(4) 0.0474(13) Uani 0.769(3) 1 d D U P B 1
C28B C 0.4659(9) 0.2583(19) 0.1201(10) 0.054(3) Uani 0.231(3) 1 d D U P B 2
C29A C 0.6569(3) 0.4746(5) 0.1045(4) 0.0563(15) Uani 0.769(3) 1 d D U P B 1
H29A H 0.684655 0.481904 0.162428 0.068 Uiso 0.769(3) 1 calc R U P B 1
C29B C 0.4409(11) 0.2104(18) 0.1755(11) 0.059(4) Uani 0.231(3) 1 d D U P B 2
H29B H 0.468497 0.205337 0.233657 0.071 Uiso 0.231(3) 1 calc R U P B 2
C30A C 0.6727(3) 0.5227(5) 0.0410(5) 0.0592(15) Uani 0.769(3) 1 d D U P B 1
H30A H 0.711328 0.564680 0.056522 0.071 Uiso 0.769(3) 1 calc R U P B 1
C30B C 0.3739(11) 0.1705(19) 0.1419(13) 0.055(4) Uani 0.231(3) 1 d D U P B 2
H30B H 0.354073 0.145528 0.178117 0.066 Uiso 0.231(3) 1 calc R U P B 2
C31A C 0.6314(4) 0.5080(5) -0.0443(4) 0.0574(15) Uani 0.769(3) 1 d D U P B 1
H31A H 0.643587 0.540509 -0.084786 0.069 Uiso 0.769(3) 1 calc R U P B 1
C31B C 0.3373(11) 0.168(2) 0.0541(14) 0.056(4) Uani 0.231(3) 1 d D U P B 2
H31B H 0.293678 0.138317 0.032183 0.067 Uiso 0.231(3) 1 calc R U P B 2
C32A C 0.5732(4) 0.4482(5) -0.0730(4) 0.0586(16) Uani 0.769(3) 1 d D U P B 1
H32A H 0.547153 0.438534 -0.131088 0.070 Uiso 0.769(3) 1 calc R U P B 1
C32B C 0.3627(10) 0.2089(19) -0.0025(11) 0.062(4) Uani 0.231(3) 1 d D U P B 2
H32B H 0.336540 0.207482 -0.061219 0.074 Uiso 0.231(3) 1 calc R U P B 2
C33A C 0.5547(3) 0.4020(4) -0.0100(4) 0.0518(13) Uani 0.769(3) 1 d D U P B 1
C33B C 0.4295(8) 0.2527(16) 0.0315(10) 0.054(3) Uani 0.231(3) 1 d D U P B 2
C34A C 0.4531(3) 0.2626(4) 0.0803(4) 0.0505(13) Uani 0.769(3) 1 d D U P B 1
C34B C 0.5738(9) 0.4004(16) 0.0381(10) 0.049(3) Uani 0.231(3) 1 d D U P B 2
C35A C 0.4556(3) 0.2449(5) 0.1597(4) 0.0618(16) Uani 0.769(3) 1 d D U P B 1
H35A H 0.494149 0.267129 0.206590 0.074 Uiso 0.769(3) 1 calc R U P B 1
C35B C 0.6302(11) 0.4410(18) 0.1003(11) 0.053(3) Uani 0.231(3) 1 d D U P B 2
H35B H 0.640161 0.424969 0.157140 0.063 Uiso 0.231(3) 1 calc R U P B 2
C36A C 0.4043(4) 0.1960(5) 0.1737(4) 0.0685(16) Uani 0.769(3) 1 d D U P B 1
H36A H 0.408248 0.183966 0.229364 0.082 Uiso 0.769(3) 1 calc R U P B 1
C36B C 0.6731(10) 0.5054(17) 0.0813(13) 0.056(4) Uani 0.231(3) 1 d D U P B 2
H36B H 0.711700 0.533436 0.124840 0.067 Uiso 0.231(3) 1 calc R U P B 2
C37A C 0.3462(4) 0.1642(5) 0.1051(6) 0.0673(17) Uani 0.769(3) 1 d D U P B 1
H37A H 0.310395 0.131837 0.114319 0.081 Uiso 0.769(3) 1 calc R U P B 1
C37B C 0.6585(11) 0.5279(16) -0.0023(14) 0.052(4) Uani 0.231(3) 1 d D U P B 2
H37B H 0.685943 0.574769 -0.015053 0.063 Uiso 0.231(3) 1 calc R U P B 2
C38A C 0.3410(4) 0.1801(7) 0.0231(5) 0.070(2) Uani 0.769(3) 1 d D U P B 1
H38A H 0.302216 0.157410 -0.023161 0.084 Uiso 0.769(3) 1 calc R U P B 1
C38B C 0.6044(12) 0.483(2) -0.0682(12) 0.056(4) Uani 0.231(3) 1 d D U P B 2
H38B H 0.597022 0.496366 -0.124836 0.067 Uiso 0.231(3) 1 calc R U P B 2
C39A C 0.3945(4) 0.2309(5) 0.0093(4) 0.0615(15) Uani 0.769(3) 1 d D U P B 1
C39B C 0.5605(9) 0.4176(16) -0.0482(10) 0.051(3) Uani 0.231(3) 1 d D U P B 2
C40 C 0.5933(2) 0.3437(3) 0.2143(2) 0.0697(12) Uani 1 1 d D . . . .
C41 C 0.58463(19) 0.4187(3) 0.2646(2) 0.0573(10) Uani 1 1 d . . . . .
H41 H 0.557804 0.474818 0.239400 0.069 Uiso 1 1 calc R U . . .
C42 C 0.61571(17) 0.4107(2) 0.35253(19) 0.0444(8) Uani 1 1 d . . . . .
H42 H 0.609611 0.461803 0.386313 0.053 Uiso 1 1 calc R U . . .
C43 C 0.65593(16) 0.3277(2) 0.39133(19) 0.0399(8) Uani 1 1 d . . . . .
C44 C 0.66406(17) 0.3800(2) 0.53251(18) 0.0415(8) Uani 1 1 d . . . . .
C45 C 0.70961(17) 0.4392(3) 0.5975(2) 0.0470(9) Uani 1 1 d . . . . .
H45 H 0.756256 0.442099 0.605956 0.056 Uiso 1 1 calc R U . . .
C46 C 0.68644(19) 0.4939(3) 0.6498(2) 0.0506(9) Uani 1 1 d . . . . .
H46 H 0.717283 0.533355 0.693532 0.061 Uiso 1 1 calc R U . . .
C47 C 0.61777(19) 0.4898(3) 0.6369(2) 0.0451(9) Uani 1 1 d . . . . .
C48 C 0.57143(18) 0.4321(3) 0.5726(2) 0.0493(9) Uani 1 1 d . . . . .
H48 H 0.524725 0.430323 0.564036 0.059 Uiso 1 1 calc R U . . .
C49 C 0.59497(18) 0.3768(3) 0.52105(19) 0.0466(9) Uani 1 1 d . . . . .
H49 H 0.563976 0.336748 0.477937 0.056 Uiso 1 1 calc R U . . .
C50 C 0.7411(2) 0.2466(3) 0.5210(2) 0.0677(11) Uani 1 1 d . . . . .
H50A H 0.720473 0.180942 0.507678 0.102 Uiso 1 1 calc R U . . .
H50B H 0.759865 0.256514 0.581881 0.102 Uiso 1 1 calc R U . . .
H50C H 0.777739 0.252080 0.500718 0.102 Uiso 1 1 calc R U . . .
C51 C 0.66470(17) 0.2527(3) 0.3392(2) 0.0489(9) Uani 1 1 d . . . . .
H51 H 0.691523 0.196383 0.363730 0.059 Uiso 1 1 calc R U . . .
C52 C 0.6336(2) 0.2619(3) 0.2511(2) 0.0651(11) Uani 1 1 d . . . . .
H52 H 0.640242 0.212088 0.216635 0.078 Uiso 1 1 calc R U . . .

loop_
_atom_site_aniso_label
_atom_site_aniso_U_11
_atom_site_aniso_U_22
_atom_site_aniso_U_33
_atom_site_aniso_U_23
_atom_site_aniso_U_13
_atom_site_aniso_U_12
Br1 0.1423(5) 0.1320(5) 0.0551(3) 0.0150(3) 0.0463(3) 0.0410(4)
O1 0.065(2) 0.108(3) 0.094(3) 0.018(2) 0.0408(19) -0.0151(19)
O1A 0.075(10) 0.096(11) 0.052(9) -0.002(9) 0.029(8) 0.020(9)
N1 0.046(2) 0.068(2) 0.0484(19) 0.0079(17) 0.0246(16) 0.0067(18)
N1A 0.047(5) 0.056(5) 0.059(5) 0.005(5) 0.022(5) 0.003(5)
N2 0.0400(18) 0.0532(19) 0.0379(16) 0.0000(15) 0.0186(14) -0.0015(15)
N2A 0.042(5) 0.053(6) 0.058(6) 0.007(5) 0.020(5) 0.003(5)
N3 0.0522(18) 0.064(2) 0.0528(18) -0.0033(15) 0.0289(15) 0.0151(16)
C1 0.042(2) 0.044(3) 0.046(2) 0.0072(18) 0.0217(19) 0.0022(19)
C1A 0.048(5) 0.055(6) 0.054(5) 0.003(5) 0.018(5) 0.001(5)
C2 0.043(3) 0.049(2) 0.0355(19) 0.0056(18) 0.0148(18) 0.006(2)
C2A 0.051(5) 0.058(5) 0.075(6) 0.002(5) 0.019(5) -0.002(5)
C3 0.049(3) 0.052(3) 0.051(3) 0.004(2) 0.019(2) -0.001(2)
C3A 0.049(6) 0.060(6) 0.080(6) 0.001(6) 0.024(6) -0.003(6)
C4 0.056(3) 0.060(3) 0.048(3) -0.004(3) 0.016(2) 0.002(2)
C4A 0.050(7) 0.059(7) 0.082(6) -0.003(6) 0.026(6) -0.005(6)
C5 0.062(3) 0.064(3) 0.050(2) -0.004(2) 0.020(2) 0.008(3)
C5A 0.050(6) 0.059(6) 0.078(7) -0.002(7) 0.025(7) -0.006(6)
C6 0.056(3) 0.073(3) 0.047(2) 0.000(2) 0.023(2) 0.016(3)
C6A 0.051(6) 0.062(6) 0.077(6) -0.005(6) 0.022(6) -0.003(6)
C7 0.044(2) 0.059(2) 0.043(2) 0.008(2) 0.020(2) 0.013(2)
C7A 0.048(5) 0.058(5) 0.074(5) 0.001(5) 0.023(5) -0.001(5)
C8 0.040(2) 0.049(2) 0.070(3) 0.009(2) 0.021(2) 0.002(2)
C8A 0.048(5) 0.057(5) 0.047(5) 0.002(5) 0.017(5) 0.006(5)
C9 0.047(2) 0.065(3) 0.073(3) -0.015(3) 0.019(2) -0.010(2)
C9A 0.048(6) 0.057(6) 0.045(6) 0.004(6) 0.017(6) 0.004(6)
C10 0.069(3) 0.073(4) 0.088(3) -0.019(3) 0.027(3) -0.007(3)
C10A 0.051(6) 0.059(6) 0.046(6) 0.002(6) 0.017(6) 0.006(6)
C11 0.061(3) 0.060(3) 0.102(4) -0.015(3) 0.008(3) -0.011(3)
C11A 0.050(6) 0.059(6) 0.046(7) 0.000(6) 0.018(6) 0.004(6)
C12 0.046(3) 0.068(3) 0.111(4) 0.006(3) 0.028(3) -0.010(3)
C12A 0.051(7) 0.061(6) 0.044(6) -0.003(6) 0.021(6) 0.006(6)
C13 0.054(3) 0.056(3) 0.080(3) 0.009(2) 0.021(2) 0.004(2)
C13A 0.050(5) 0.059(5) 0.047(5) 0.001(5) 0.018(5) 0.006(5)
C14 0.052(2) 0.066(3) 0.058(2) 0.018(2) 0.0341(19) 0.013(2)
C15 0.063(2) 0.048(2) 0.058(2) 0.0147(18) 0.0351(19) 0.0162(19)
C16 0.054(2) 0.046(2) 0.0450(19) 0.0063(16) 0.0266(17) 0.0020(18)
C17 0.0374(19) 0.046(2) 0.049(2) -0.0052(17) 0.0185(16) -0.0020(17)
C18 0.050(2) 0.053(2) 0.045(2) -0.0146(17) 0.0228(18) -0.0004(19)
C19 0.043(2) 0.085(3) 0.052(2) -0.012(2) 0.0231(18) -0.007(2)
C20 0.072(3) 0.082(3) 0.064(3) -0.010(2) 0.045(2) -0.009(2)
C21 0.069(3) 0.073(3) 0.044(2) -0.0140(19) 0.026(2) 0.008(2)
C22 0.050(2) 0.073(3) 0.047(2) -0.022(2) 0.0117(19) 0.003(2)
C23 0.047(2) 0.059(2) 0.051(2) -0.0192(19) 0.0217(19) -0.0116(19)
C24 0.060(3) 0.075(3) 0.071(3) -0.009(2) 0.034(2) 0.016(2)
C25 0.055(2) 0.048(2) 0.072(2) 0.010(2) 0.031(2) 0.0133(19)
C26 0.064(3) 0.059(3) 0.074(3) 0.027(2) 0.039(2) 0.021(2)
Br2 0.0928(4) 0.1032(4) 0.0631(3) -0.0038(2) 0.0457(3) 0.0240(3)
O2A 0.076(3) 0.097(3) 0.063(2) -0.026(2) -0.001(2) -0.009(2)
O2B 0.100(8) 0.112(9) 0.031(5) 0.015(6) 0.015(6) 0.021(7)
N4A 0.050(3) 0.065(3) 0.036(2) -0.0080(19) 0.0061(19) 0.014(2)
N4B 0.053(5) 0.056(5) 0.046(5) -0.008(4) 0.014(4) 0.010(4)
N5A 0.043(2) 0.059(2) 0.0313(18) -0.0066(17) 0.0093(16) 0.0010(19)
N5B 0.049(5) 0.057(5) 0.043(5) -0.010(4) 0.013(4) -0.001(4)
N6 0.0584(19) 0.0603(19) 0.0322(15) 0.0012(14) 0.0089(14) 0.0214(16)
C27A 0.041(3) 0.053(3) 0.039(2) -0.010(2) 0.009(2) 0.010(3)
C27B 0.045(5) 0.057(5) 0.044(5) -0.004(5) 0.018(5) 0.006(5)
C28A 0.045(3) 0.061(3) 0.035(3) 0.001(3) 0.015(2) 0.015(3)
C28B 0.045(5) 0.057(5) 0.056(5) -0.015(5) 0.015(5) 0.000(5)
C29A 0.052(3) 0.072(4) 0.045(3) 0.003(3) 0.020(3) 0.006(3)
C29B 0.047(6) 0.055(6) 0.066(6) -0.012(5) 0.012(6) -0.003(6)
C30A 0.060(3) 0.070(3) 0.049(3) 0.006(3) 0.023(3) 0.012(3)
C30B 0.044(6) 0.055(6) 0.059(6) -0.015(6) 0.015(5) -0.004(6)
C31A 0.060(4) 0.071(4) 0.046(3) 0.008(3) 0.026(3) 0.011(3)
C31B 0.048(6) 0.053(6) 0.061(6) -0.016(6) 0.015(6) -0.008(5)
C32A 0.062(4) 0.072(4) 0.041(3) 0.009(3) 0.020(3) 0.023(3)
C32B 0.052(6) 0.058(6) 0.068(6) -0.016(5) 0.015(6) -0.003(6)
C33A 0.050(3) 0.065(3) 0.039(3) -0.003(3) 0.016(2) 0.021(2)
C33B 0.045(5) 0.052(5) 0.061(5) -0.014(5) 0.015(5) 0.000(5)
C34A 0.041(3) 0.050(3) 0.053(3) -0.026(3) 0.012(3) 0.000(2)
C34B 0.049(5) 0.062(5) 0.040(5) 0.001(5) 0.022(4) 0.012(4)
C35A 0.048(3) 0.062(4) 0.073(3) -0.012(3) 0.020(3) -0.009(3)
C35B 0.054(6) 0.067(5) 0.038(5) 0.006(5) 0.019(5) 0.005(5)
C36A 0.060(4) 0.064(4) 0.079(3) -0.021(3) 0.025(3) -0.008(3)
C36B 0.057(6) 0.068(6) 0.041(6) 0.005(6) 0.019(6) 0.012(6)
C37A 0.057(4) 0.053(3) 0.090(4) -0.023(4) 0.026(3) -0.008(3)
C37B 0.052(6) 0.065(6) 0.040(6) 0.006(6) 0.019(6) 0.015(5)
C38A 0.049(3) 0.066(4) 0.080(4) -0.025(4) 0.009(3) -0.006(3)
C38B 0.056(6) 0.070(6) 0.039(6) 0.009(6) 0.016(6) 0.008(6)
C39A 0.050(4) 0.058(3) 0.069(3) -0.020(3) 0.015(3) 0.002(3)
C39B 0.049(5) 0.065(5) 0.043(5) 0.004(5) 0.023(5) 0.015(5)
C40 0.073(3) 0.085(3) 0.0327(19) -0.015(2) 0.0013(19) 0.031(2)
C41 0.066(3) 0.059(2) 0.0396(19) 0.0007(18) 0.0124(18) 0.027(2)
C42 0.054(2) 0.042(2) 0.0343(18) -0.0052(16) 0.0150(16) 0.0077(18)
C43 0.0393(19) 0.042(2) 0.0344(17) -0.0029(16) 0.0101(15) -0.0012(17)
C44 0.045(2) 0.045(2) 0.0303(17) 0.0062(15) 0.0105(15) 0.0047(17)
C45 0.037(2) 0.059(2) 0.0399(18) 0.0000(18) 0.0102(16) 0.0005(18)
C46 0.051(2) 0.060(2) 0.0352(18) -0.0065(17) 0.0119(16) 0.0007(19)
C47 0.053(2) 0.050(2) 0.0360(18) 0.0072(17) 0.0221(17) 0.0090(18)
C48 0.039(2) 0.064(2) 0.046(2) 0.0134(19) 0.0180(17) 0.0018(19)
C49 0.046(2) 0.052(2) 0.0340(18) 0.0007(16) 0.0072(16) -0.0103(18)
C50 0.069(3) 0.078(3) 0.045(2) 0.000(2) 0.0115(19) 0.024(2)
C51 0.047(2) 0.046(2) 0.0432(19) -0.0037(17) 0.0066(16) 0.0118(17)
C52 0.067(3) 0.067(3) 0.045(2) -0.020(2) 0.0039(19) 0.025(2)

loop_
_atom_type_symbol
_atom_type_description
_atom_type_scat_dispersion_real
_atom_type_scat_dispersion_imag
_atom_type_scat_source
C C 0.0033 0.0016 'International Tables Vol C Tables 4.2.6.8 and 6.1.1.4'
H H 0.0000 0.0000 'International Tables Vol C Tables 4.2.6.8 and 6.1.1.4'
Br Br -0.2901 2.4595 'International Tables Vol C Tables 4.2.6.8 and 6.1.1.4'
N N 0.0061 0.0033 'International Tables Vol C Tables 4.2.6.8 and 6.1.1.4'
O O 0.0106 0.0060 'International Tables Vol C Tables 4.2.6.8 and 6.1.1.4'

loop_
_geom_angle_atom_site_label_1
_geom_angle_atom_site_label_2
_geom_angle_atom_site_label_3
_geom_angle
_geom_angle_site_symmetry_1
_geom_angle_site_symmetry_3
_geom_angle_publ_flag
C13 O1 H1 109.5 . . ?
C13A O1A H1A 109.5 . . ?
C1 N1 C7 106.6(3) . . ?
C1A N1A C7A 105.6(12) . . ?
C2 N2 C1 107.1(3) . . ?
C2 N2 C14 125.1(3) . . ?
C1 N2 C14 127.2(3) . . ?
C2A N2A C1A 106.0(11) . . ?
C2A N2A C14 141.9(12) . . ?
C1A N2A C14 112.1(10) . . ?
C17 N3 C18 121.0(3) . . ?
C17 N3 C24 119.8(3) . . ?
C18 N3 C24 117.6(3) . . ?
N1 C1 N2 111.0(4) . . ?
N1 C1 C8 121.5(4) . . ?
N2 C1 C8 127.4(3) . . ?
N1A C1A N2A 110.0(13) . . ?
N1A C1A C8A 121(2) . . ?
N2A C1A C8A 119.7(16) . . ?
N2 C2 C3 131.8(4) . . ?
N2 C2 C7 106.3(4) . . ?
C3 C2 C7 121.8(4) . . ?
N2A C2A C3A 136.0(16) . . ?
N2A C2A C7A 107.2(11) . . ?
C3A C2A C7A 116.0(12) . . ?
C4 C3 C2 116.7(4) . . ?
C4 C3 H3 121.7 . . ?
C2 C3 H3 121.7 . . ?
C4A C3A C2A 119.4(15) . . ?
C4A C3A H3A 120.3 . . ?
C2A C3A H3A 120.3 . . ?
C3 C4 C5 121.1(5) . . ?
C3 C4 H4 119.4 . . ?
C5 C4 H4 119.4 . . ?
C3A C4A C5A 121.7(16) . . ?
C3A C4A H4A 119.2 . . ?
C5A C4A H4A 119.2 . . ?
C6 C5 C4 122.5(4) . . ?
C6 C5 H5 118.8 . . ?
C4 C5 H5 118.8 . . ?
C6A C5A C4A 120.1(16) . . ?
C6A C5A H5A 119.9 . . ?
C4A C5A H5A 119.9 . . ?
C5 C6 C7 117.8(4) . . ?
C5 C6 H6 121.1 . . ?
C7 C6 H6 121.1 . . ?
C7A C6A C5A 117.9(15) . . ?
C7A C6A H6A 121.0 . . ?
C5A C6A H6A 121.0 . . ?
N1 C7 C6 131.0(4) . . ?
N1 C7 C2 109.0(4) . . ?
C6 C7 C2 120.1(4) . . ?
C6A C7A N1A 128.8(15) . . ?
C6A C7A C2A 122.9(14) . . ?
N1A C7A C2A 107.7(11) . . ?
C9 C8 C13 117.7(4) . . ?
C9 C8 C1 124.7(4) . . ?
C13 C8 C1 117.6(4) . . ?
C9A C8A C13A 119.3(13) . . ?
C9A C8A C1A 123.9(15) . . ?
C13A C8A C1A 115.7(13) . . ?
C10 C9 C8 124.4(5) . . ?
C10 C9 H9 117.8 . . ?
C8 C9 H9 117.8 . . ?
C10A C9A C8A 122.3(15) . . ?
C10A C9A H9A 118.8 . . ?
C8A C9A H9A 118.8 . . ?
C9 C10 C11 118.3(5) . . ?
C9 C10 H10 120.8 . . ?
C11 C10 H10 120.8 . . ?
C9A C10A C11A 118.9(15) . . ?
C9A C10A H10A 120.5 . . ?
C11A C10A H10A 120.5 . . ?
C12 C11 C10 119.7(5) . . ?
C12 C11 H11 120.2 . . ?
C10 C11 H11 120.2 . . ?
C10A C11A C12A 120.4(16) . . ?
C10A C11A H11A 119.8 . . ?
C12A C11A H11A 119.8 . . ?
C11 C12 C13 121.0(5) . . ?
C11 C12 H12 119.5 . . ?
C13 C12 H12 119.5 . . ?
C11A C12A C13A 119.4(15) . . ?
C11A C12A H12A 120.3 . . ?
C13A C12A H12A 120.3 . . ?
O1 C13 C12 116.7(5) . . ?
O1 C13 C8 124.3(5) . . ?
C12 C13 C8 119.0(5) . . ?
O1A C13A C12A 117.5(16) . . ?
O1A C13A C8A 123.2(15) . . ?
C12A C13A C8A 119.2(13) . . ?
C26 C14 C15 120.0(3) . . ?
C26 C14 N2 120.3(3) . . ?
C15 C14 N2 119.6(3) . . ?
C26 C14 N2A 104.6(9) . . ?
C15 C14 N2A 115.0(9) . . ?
C14 C15 C16 120.2(3) . . ?
C14 C15 H15 119.9 . . ?
C16 C15 H15 119.9 . . ?
C15 C16 C17 121.0(3) . . ?
C15 C16 H16 119.5 . . ?
C17 C16 H16 119.5 . . ?
C16 C17 C25 118.0(3) . . ?
C16 C17 N3 120.4(3) . . ?
C25 C17 N3 121.4(3) . . ?
C19 C18 C23 119.3(3) . . ?
C19 C18 N3 119.6(3) . . ?
C23 C18 N3 121.1(3) . . ?
C18 C19 C20 120.6(4) . . ?
C18 C19 H19 119.7 . . ?
C20 C19 H19 119.7 . . ?
C19 C20 C21 119.9(4) . . ?
C19 C20 H20 120.0 . . ?
C21 C20 H20 120.0 . . ?
C22 C21 C20 120.0(4) . . ?
C22 C21 Br1 120.1(3) . . ?
C20 C21 Br1 119.9(3) . . ?
C21 C22 C23 119.7(3) . . ?
C21 C22 H22 120.2 . . ?
C23 C22 H22 120.2 . . ?
C22 C23 C18 120.5(3) . . ?
C22 C23 H23 119.7 . . ?
C18 C23 H23 119.7 . . ?
N3 C24 H24A 109.5 . . ?
N3 C24 H24B 109.5 . . ?
H24A C24 H24B 109.5 . . ?
N3 C24 H24C 109.5 . . ?
H24A C24 H24C 109.5 . . ?
H24B C24 H24C 109.5 . . ?
C17 C25 C26 120.7(3) . . ?
C17 C25 H25 119.6 . . ?
C26 C25 H25 119.6 . . ?
C14 C26 C25 120.0(3) . . ?
C14 C26 H26 120.0 . . ?
C25 C26 H26 120.0 . . ?
C39A O2A H2A 109.5 . . ?
C39B O2B H2B 109.5 . . ?
C27A N4A C33A 105.6(4) . . ?
C27B N4B C33B 104.0(10) . . ?
C27A N5A C28A 106.4(4) . . ?
C27A N5A C40 125.4(4) . . ?
C28A N5A C40 128.1(4) . . ?
C28B N5B C27B 105.1(9) . . ?
C28B N5B C40 137.5(9) . . ?
C27B N5B C40 117.4(8) . . ?
C43 N6 C44 120.2(3) . . ?
C43 N6 C50 121.1(3) . . ?
C44 N6 C50 117.9(3) . . ?
N4A C27A N5A 112.0(5) . . ?
N4A C27A C34A 122.1(5) . . ?
N5A C27A C34A 125.9(5) . . ?
N4B C27B N5B 114.2(10) . . ?
N4B C27B C34B 120.9(11) . . ?
N5B C27B C34B 124.4(10) . . ?
C29A C28A C33A 123.9(5) . . ?
C29A C28A N5A 130.2(6) . . ?
C33A C28A N5A 105.9(6) . . ?
N5B C28B C29B 132.1(13) . . ?
N5B C28B C33B 106.8(11) . . ?
C29B C28B C33B 120.9(11) . . ?
C28A C29A C30A 116.0(5) . . ?
C28A C29A H29A 122.0 . . ?
C30A C29A H29A 122.0 . . ?
C30B C29B C28B 118.8(13) . . ?
C30B C29B H29B 120.6 . . ?
C28B C29B H29B 120.6 . . ?
C31A C30A C29A 120.3(6) . . ?
C31A C30A H30A 119.8 . . ?
C29A C30A H30A 119.8 . . ?
C29B C30B C31B 119.2(13) . . ?
C29B C30B H30B 120.4 . . ?
C31B C30B H30B 120.4 . . ?
C32A C31A C30A 123.8(6) . . ?
C32A C31A H31A 118.1 . . ?
C30A C31A H31A 118.1 . . ?
C32B C31B C30B 123.0(14) . . ?
C32B C31B H31B 118.5 . . ?
C30B C31B H31B 118.5 . . ?
C31A C32A C33A 117.0(5) . . ?
C31A C32A H32A 121.5 . . ?
C33A C32A H32A 121.5 . . ?
C31B C32B C33B 117.9(13) . . ?
C31B C32B H32B 121.0 . . ?
C33B C32B H32B 121.0 . . ?
N4A C33A C28A 110.1(6) . . ?
N4A C33A C32A 130.9(6) . . ?
C28A C33A C32A 119.0(6) . . ?
N4B C33B C28B 109.8(11) . . ?
N4B C33B C32B 130.3(14) . . ?
C28B C33B C32B 119.5(12) . . ?
C35A C34A C39A 118.9(6) . . ?
C35A C34A C27A 124.7(5) . . ?
C39A C34A C27A 116.2(6) . . ?
C35B C34B C39B 120.4(12) . . ?
C35B C34B C27B 124.1(13) . . ?
C39B C34B C27B 115.5(12) . . ?
C36A C35A C34A 122.7(6) . . ?
C36A C35A H35A 118.7 . . ?
C34A C35A H35A 118.7 . . ?
C34B C35B C36B 121.3(13) . . ?
C34B C35B H35B 119.3 . . ?
C36B C35B H35B 119.3 . . ?
C35A C36A C37A 119.5(6) . . ?
C35A C36A H36A 120.2 . . ?
C37A C36A H36A 120.2 . . ?
C35B C36B C37B 119.0(14) . . ?
C35B C36B H36B 120.5 . . ?
C37B C36B H36B 120.5 . . ?
C36A C37A C38A 120.2(7) . . ?
C36A C37A H37A 119.9 . . ?
C38A C37A H37A 119.9 . . ?
C36B C37B C38B 121.9(14) . . ?
C36B C37B H37B 119.0 . . ?
C38B C37B H37B 119.0 . . ?
C37A C38A C39A 119.8(6) . . ?
C37A C38A H38A 120.1 . . ?
C39A C38A H38A 120.1 . . ?
C37B C38B C39B 118.6(13) . . ?
C37B C38B H38B 120.7 . . ?
C39B C38B H38B 120.7 . . ?
O2A C39A C34A 125.5(7) . . ?
O2A C39A C38A 115.6(6) . . ?
C34A C39A C38A 118.9(6) . . ?
O2B C39B C34B 126.3(14) . . ?
O2B C39B C38B 115.0(14) . . ?
C34B C39B C38B 118.6(12) . . ?
C52 C40 C41 120.2(3) . . ?
C52 C40 N5A 121.9(3) . . ?
C41 C40 N5A 117.4(3) . . ?
C52 C40 N5B 109.1(5) . . ?
C41 C40 N5B 117.6(5) . . ?
C40 C41 C42 119.9(3) . . ?
C40 C41 H41 120.1 . . ?
C42 C41 H41 120.1 . . ?
C41 C42 C43 120.9(3) . . ?
C41 C42 H42 119.5 . . ?
C43 C42 H42 119.5 . . ?
C42 C43 N6 120.4(3) . . ?
C42 C43 C51 118.3(3) . . ?
N6 C43 C51 121.2(3) . . ?
C45 C44 C49 118.8(3) . . ?
C45 C44 N6 120.1(3) . . ?
C49 C44 N6 121.1(3) . . ?
C46 C45 C44 120.6(3) . . ?
C46 C45 H45 119.7 . . ?
C44 C45 H45 119.7 . . ?
C47 C46 C45 119.5(3) . . ?
C47 C46 H46 120.2 . . ?
C45 C46 H46 120.2 . . ?
C46 C47 C48 121.1(3) . . ?
C46 C47 Br2 119.4(3) . . ?
C48 C47 Br2 119.5(3) . . ?
C47 C48 C49 119.2(3) . . ?
C47 C48 H48 120.4 . . ?
C49 C48 H48 120.4 . . ?
C48 C49 C44 120.8(3) . . ?
C48 C49 H49 119.6 . . ?
C44 C49 H49 119.6 . . ?
N6 C50 H50A 109.5 . . ?
N6 C50 H50B 109.5 . . ?
H50A C50 H50B 109.5 . . ?
N6 C50 H50C 109.5 . . ?
H50A C50 H50C 109.5 . . ?
H50B C50 H50C 109.5 . . ?
C52 C51 C43 120.2(3) . . ?
C52 C51 H51 119.9 . . ?
C43 C51 H51 119.9 . . ?
C40 C52 C51 120.4(3) . . ?
C40 C52 H52 119.8 . . ?
C51 C52 H52 119.8 . . ?

loop_
_geom_bond_atom_site_label_1
_geom_bond_atom_site_label_2
_geom_bond_distance
_geom_bond_site_symmetry_2
_geom_bond_publ_flag
Br1 C21 1.897(4) . ?
O1 C13 1.337(6) . ?
O1 H1 0.8200 . ?
O1A C13A 1.330(16) . ?
O1A H1A 0.8200 . ?
N1 C1 1.332(5) . ?
N1 C7 1.378(5) . ?
N1A C1A 1.312(17) . ?
N1A C7A 1.378(16) . ?
N2 C2 1.375(5) . ?
N2 C1 1.378(5) . ?
N2 C14 1.466(4) . ?
N2A C2A 1.321(14) . ?
N2A C1A 1.429(15) . ?
N2A C14 1.555(13) . ?
N3 C17 1.398(4) . ?
N3 C18 1.429(4) . ?
N3 C24 1.456(4) . ?
C1 C8 1.468(6) . ?
C1A C8A 1.484(17) . ?
C2 C3 1.404(7) . ?
C2 C7 1.399(6) . ?
C2A C3A 1.421(16) . ?
C2A C7A 1.432(16) . ?
C3 C4 1.373(6) . ?
C3 H3 0.9300 . ?
C3A C4A 1.363(18) . ?
C3A H3A 0.9300 . ?
C4 C5 1.385(6) . ?
C4 H4 0.9300 . ?
C4A C5A 1.386(19) . ?
C4A H4A 0.9300 . ?
C5 C6 1.371(7) . ?
C5 H5 0.9300 . ?
C5A C6A 1.375(18) . ?
C5A H5A 0.9300 . ?
C6 C7 1.380(6) . ?
C6 H6 0.9300 . ?
C6A C7A 1.370(16) . ?
C6A H6A 0.9300 . ?
C8 C9 1.365(6) . ?
C8 C13 1.398(7) . ?
C8A C9A 1.359(16) . ?
C8A C13A 1.394(16) . ?
C9 C10 1.357(7) . ?
C9 H9 0.9300 . ?
C9A C10A 1.360(18) . ?
C9A H9A 0.9300 . ?
C10 C11 1.387(8) . ?
C10 H10 0.9300 . ?
C10A C11A 1.384(19) . ?
C10A H10A 0.9300 . ?
C11 C12 1.374(8) . ?
C11 H11 0.9300 . ?
C11A C12A 1.378(19) . ?
C11A H11A 0.9300 . ?
C12 C13 1.402(7) . ?
C12 H12 0.9300 . ?
C12A C13A 1.400(17) . ?
C12A H12A 0.9300 . ?
C14 C26 1.372(5) . ?
C14 C15 1.373(5) . ?
C15 C16 1.385(4) . ?
C15 H15 0.9300 . ?
C16 C17 1.389(5) . ?
C16 H16 0.9300 . ?
C17 C25 1.391(5) . ?
C18 C19 1.376(5) . ?
C18 C23 1.380(5) . ?
C19 C20 1.370(5) . ?
C19 H19 0.9300 . ?
C20 C21 1.381(6) . ?
C20 H20 0.9300 . ?
C21 C22 1.376(5) . ?
C22 C23 1.376(5) . ?
C22 H22 0.9300 . ?
C23 H23 0.9300 . ?
C24 H24A 0.9600 . ?
C24 H24B 0.9600 . ?
C24 H24C 0.9600 . ?
C25 C26 1.394(5) . ?
C25 H25 0.9300 . ?
C26 H26 0.9300 . ?
Br2 C47 1.902(3) . ?
O2A C39A 1.333(7) . ?
O2A H2A 0.8200 . ?
O2B C39B 1.313(14) . ?
O2B H2B 0.8200 . ?
N4A C27A 1.322(6) . ?
N4A C33A 1.380(7) . ?
N4B C27B 1.318(13) . ?
N4B C33B 1.380(14) . ?
N5A C27A 1.376(6) . ?
N5A C28A 1.386(7) . ?
N5A C40 1.477(5) . ?
N5B C28B 1.367(13) . ?
N5B C27B 1.372(13) . ?
N5B C40 1.588(9) . ?
N6 C43 1.390(4) . ?
N6 C44 1.424(4) . ?
N6 C50 1.444(4) . ?
C27A C34A 1.493(9) . ?
C27B C34B 1.497(15) . ?
C28A C29A 1.392(9) . ?
C28A C33A 1.384(7) . ?
C28B C29B 1.398(16) . ?
C28B C33B 1.396(15) . ?
C29A C30A 1.403(8) . ?
C29A H29A 0.9300 . ?
C29B C30B 1.392(17) . ?
C29B H29B 0.9300 . ?
C30A C31A 1.377(8) . ?
C30A H30A 0.9300 . ?
C30B C31B 1.383(17) . ?
C30B H30B 0.9300 . ?
C31A C32A 1.372(9) . ?
C31A H31A 0.9300 . ?
C31B C32B 1.379(18) . ?
C31B H31B 0.9300 . ?
C32A C33A 1.415(8) . ?
C32A H32A 0.9300 . ?
C32B C33B 1.411(15) . ?
C32B H32B 0.9300 . ?
C34A C35A 1.350(8) . ?
C34A C39A 1.403(8) . ?
C34B C35B 1.347(16) . ?
C34B C39B 1.400(15) . ?
C35A C36A 1.356(9) . ?
C35A H35A 0.9300 . ?
C35B C36B 1.369(17) . ?
C35B H35B 0.9300 . ?
C36A C37A 1.377(8) . ?
C36A H36A 0.9300 . ?
C36B C37B 1.364(16) . ?
C36B H36B 0.9300 . ?
C37A C38A 1.371(9) . ?
C37A H37A 0.9300 . ?
C37B C38B 1.372(17) . ?
C37B H37B 0.9300 . ?
C38A C39A 1.405(10) . ?
C38A H38A 0.9300 . ?
C38B C39B 1.404(17) . ?
C38B H38B 0.9300 . ?
C40 C52 1.366(5) . ?
C40 C41 1.372(5) . ?
C41 C42 1.379(4) . ?
C41 H41 0.9300 . ?
C42 C43 1.387(4) . ?
C42 H42 0.9300 . ?
C43 C51 1.393(4) . ?
C44 C45 1.385(4) . ?
C44 C49 1.382(5) . ?
C45 C46 1.376(5) . ?
C45 H45 0.9300 . ?
C46 C47 1.367(5) . ?
C46 H46 0.9300 . ?
C47 C48 1.373(5) . ?
C48 C49 1.376(5) . ?
C48 H48 0.9300 . ?
C49 H49 0.9300 . ?
C50 H50A 0.9600 . ?
C50 H50B 0.9600 . ?
C50 H50C 0.9600 . ?
C51 C52 1.383(4) . ?
C51 H51 0.9300 . ?
C52 H52 0.9300 . ?

loop_
_geom_torsion_atom_site_label_1
_geom_torsion_atom_site_label_2
_geom_torsion_atom_site_label_3
_geom_torsion_atom_site_label_4
_geom_torsion
_geom_torsion_site_symmetry_1
_geom_torsion_site_symmetry_2
_geom_torsion_site_symmetry_3
_geom_torsion_site_symmetry_4
_geom_torsion_publ_flag
C7 N1 C1 N2 1.8(5) . . . . ?
C7 N1 C1 C8 178.1(4) . . . . ?
C2 N2 C1 N1 -1.5(5) . . . . ?
C14 N2 C1 N1 -172.7(3) . . . . ?
C2 N2 C1 C8 -177.5(5) . . . . ?
C14 N2 C1 C8 11.2(7) . . . . ?
C7A N1A C1A N2A 19(5) . . . . ?
C7A N1A C1A C8A 166(4) . . . . ?
C2A N2A C1A N1A -16(5) . . . . ?
C14 N2A C1A N1A 165(3) . . . . ?
C2A N2A C1A C8A -163(4) . . . . ?
C14 N2A C1A C8A 18(5) . . . . ?
C1 N2 C2 C3 179.8(5) . . . . ?
C14 N2 C2 C3 -8.7(7) . . . . ?
C1 N2 C2 C7 0.5(5) . . . . ?
C14 N2 C2 C7 172.0(3) . . . . ?
C1A N2A C2A C3A -164(5) . . . . ?
C14 N2A C2A C3A 15(9) . . . . ?
C1A N2A C2A C7A 5(5) . . . . ?
C14 N2A C2A C7A -176(3) . . . . ?
N2 C2 C3 C4 -179.5(5) . . . . ?
C7 C2 C3 C4 -0.3(7) . . . . ?
N2A C2A C3A C4A 172(5) . . . . ?
C7A C2A C3A C4A 4(7) . . . . ?
C2 C3 C4 C5 0.0(7) . . . . ?
C2A C3A C4A C5A 9(7) . . . . ?
C3 C4 C5 C6 -0.5(8) . . . . ?
C3A C4A C5A C6A -16(8) . . . . ?
C4 C5 C6 C7 1.3(7) . . . . ?
C4A C5A C6A C7A 9(8) . . . . ?
C1 N1 C7 C6 178.6(5) . . . . ?
C1 N1 C7 C2 -1.4(5) . . . . ?
C5 C6 C7 N1 178.4(5) . . . . ?
C5 C6 C7 C2 -1.6(6) . . . . ?
N2 C2 C7 N1 0.5(5) . . . . ?
C3 C2 C7 N1 -178.8(4) . . . . ?
N2 C2 C7 C6 -179.4(4) . . . . ?
C3 C2 C7 C6 1.2(7) . . . . ?
C5A C6A C7A N1A 174(5) . . . . ?
C5A C6A C7A C2A 4(8) . . . . ?
C1A N1A C7A C6A 173(6) . . . . ?
C1A N1A C7A C2A -16(5) . . . . ?
N2A C2A C7A C6A 178(5) . . . . ?
C3A C2A C7A C6A -11(8) . . . . ?
N2A C2A C7A N1A 6(5) . . . . ?
C3A C2A C7A N1A 178(4) . . . . ?
N1 C1 C8 C9 -172.9(5) . . . . ?
N2 C1 C8 C9 2.8(8) . . . . ?
N1 C1 C8 C13 7.2(7) . . . . ?
N2 C1 C8 C13 -177.1(5) . . . . ?
N1A C1A C8A C9A -168(4) . . . . ?
N2A C1A C8A C9A -25(7) . . . . ?
N1A C1A C8A C13A 24(6) . . . . ?
N2A C1A C8A C13A 167(4) . . . . ?
C13 C8 C9 C10 0.0(7) . . . . ?
C1 C8 C9 C10 -179.9(5) . . . . ?
C13A C8A C9A C10A 1(8) . . . . ?
C1A C8A C9A C10A -166(5) . . . . ?
C8 C9 C10 C11 0.0(8) . . . . ?
C8A C9A C10A C11A 2(8) . . . . ?
C9 C10 C11 C12 0.1(8) . . . . ?
C9A C10A C11A C12A -6(9) . . . . ?
C10 C11 C12 C13 -0.3(8) . . . . ?
C10A C11A C12A C13A 7(9) . . . . ?
C11 C12 C13 O1 -179.3(5) . . . . ?
C11 C12 C13 C8 0.3(7) . . . . ?
C9 C8 C13 O1 179.5(5) . . . . ?
C1 C8 C13 O1 -0.6(7) . . . . ?
C9 C8 C13 C12 -0.1(6) . . . . ?
C1 C8 C13 C12 179.8(5) . . . . ?
C11A C12A C13A O1A 173(5) . . . . ?
C11A C12A C13A C8A -4(8) . . . . ?
C9A C8A C13A O1A -177(4) . . . . ?
C1A C8A C13A O1A -8(7) . . . . ?
C9A C8A C13A C12A 0(8) . . . . ?
C1A C8A C13A C12A 168(4) . . . . ?
C2 N2 C14 C26 -89.8(5) . . . . ?
C1 N2 C14 C26 80.0(5) . . . . ?
C2 N2 C14 C15 87.9(5) . . . . ?
C1 N2 C14 C15 -102.3(5) . . . . ?
C2A N2A C14 C26 61(4) . . . . ?
C1A N2A C14 C26 -120(2) . . . . ?
C2A N2A C14 C15 -73(4) . . . . ?
C1A N2A C14 C15 106(2) . . . . ?
C26 C14 C15 C16 -0.1(6) . . . . ?
N2 C14 C15 C16 -177.8(3) . . . . ?
N2A C14 C15 C16 126.0(8) . . . . ?
C14 C15 C16 C17 0.3(6) . . . . ?
C15 C16 C17 C25 -0.8(5) . . . . ?
C15 C16 C17 N3 175.4(3) . . . . ?
C18 N3 C17 C16 26.2(5) . . . . ?
C24 N3 C17 C16 -168.4(3) . . . . ?
C18 N3 C17 C25 -157.7(3) . . . . ?
C24 N3 C17 C25 7.6(5) . . . . ?
C17 N3 C18 C19 -131.5(4) . . . . ?
C24 N3 C18 C19 62.9(4) . . . . ?
C17 N3 C18 C23 49.9(5) . . . . ?
C24 N3 C18 C23 -115.8(4) . . . . ?
C23 C18 C19 C20 -0.8(5) . . . . ?
N3 C18 C19 C20 -179.4(3) . . . . ?
C18 C19 C20 C21 -0.3(6) . . . . ?
C19 C20 C21 C22 1.2(6) . . . . ?
C19 C20 C21 Br1 -178.7(3) . . . . ?
C20 C21 C22 C23 -1.1(5) . . . . ?
Br1 C21 C22 C23 178.8(3) . . . . ?
C21 C22 C23 C18 0.0(5) . . . . ?
C19 C18 C23 C22 0.9(5) . . . . ?
N3 C18 C23 C22 179.6(3) . . . . ?
C16 C17 C25 C26 1.2(5) . . . . ?
N3 C17 C25 C26 -175.0(3) . . . . ?
C15 C14 C26 C25 0.5(6) . . . . ?
N2 C14 C26 C25 178.2(3) . . . . ?
N2A C14 C26 C25 -130.3(7) . . . . ?
C17 C25 C26 C14 -1.0(6) . . . . ?
C33A N4A C27A N5A -1.2(8) . . . . ?
C33A N4A C27A C34A 176.6(6) . . . . ?
C28A N5A C27A N4A 1.7(8) . . . . ?
C40 N5A C27A N4A -173.9(5) . . . . ?
C28A N5A C27A C34A -176.1(7) . . . . ?
C40 N5A C27A C34A 8.4(11) . . . . ?
C33B N4B C27B N5B -1(3) . . . . ?
C33B N4B C27B C34B -173(3) . . . . ?
C28B N5B C27B N4B -1(3) . . . . ?
C40 N5B C27B N4B -178.7(19) . . . . ?
C28B N5B C27B C34B 171(3) . . . . ?
C40 N5B C27B C34B -7(4) . . . . ?
C27A N5A C28A C29A 176.5(6) . . . . ?
C40 N5A C28A C29A -8.1(9) . . . . ?
C27A N5A C28A C33A -1.4(6) . . . . ?
C40 N5A C28A C33A 174.0(4) . . . . ?
C27B N5B C28B C29B 176(3) . . . . ?
C40 N5B C28B C29B -7(5) . . . . ?
C27B N5B C28B C33B 2(3) . . . . ?
C40 N5B C28B C33B 179.4(15) . . . . ?
C33A C28A C29A C30A 0.4(8) . . . . ?
N5A C28A C29A C30A -177.2(6) . . . . ?
N5B C28B C29B C30B 177(3) . . . . ?
C33B C28B C29B C30B -10(4) . . . . ?
C28A C29A C30A C31A -1.7(9) . . . . ?
C28B C29B C30B C31B 8(4) . . . . ?
C29A C30A C31A C32A 0.6(10) . . . . ?
C29B C30B C31B C32B -3(5) . . . . ?
C30A C31A C32A C33A 1.8(9) . . . . ?
C30B C31B C32B C33B 1(5) . . . . ?
C27A N4A C33A C28A 0.3(7) . . . . ?
C27A N4A C33A C32A -178.9(7) . . . . ?
C29A C28A C33A N4A -177.4(5) . . . . ?
N5A C28A C33A N4A 0.7(6) . . . . ?
C29A C28A C33A C32A 2.0(8) . . . . ?
N5A C28A C33A C32A -180.0(5) . . . . ?
C31A C32A C33A N4A 176.2(5) . . . . ?
C31A C32A C33A C28A -3.0(8) . . . . ?
C27B N4B C33B C28B 2(3) . . . . ?
C27B N4B C33B C32B 176(3) . . . . ?
N5B C28B C33B N4B -3(3) . . . . ?
C29B C28B C33B N4B -178(2) . . . . ?
N5B C28B C33B C32B -177(2) . . . . ?
C29B C28B C33B C32B 8(4) . . . . ?
C31B C32B C33B N4B -176(3) . . . . ?
C31B C32B C33B C28B -3(4) . . . . ?
N4A C27A C34A C35A -174.7(7) . . . . ?
N5A C27A C34A C35A 2.9(12) . . . . ?
N4A C27A C34A C39A 0.5(10) . . . . ?
N5A C27A C34A C39A 178.1(7) . . . . ?
N4B C27B C34B C35B 174(3) . . . . ?
N5B C27B C34B C35B 3(5) . . . . ?
N4B C27B C34B C39B -8(4) . . . . ?
N5B C27B C34B C39B -179(3) . . . . ?
C39A C34A C35A C36A 1.1(9) . . . . ?
C27A C34A C35A C36A 176.2(7) . . . . ?
C39B C34B C35B C36B 5(4) . . . . ?
C27B C34B C35B C36B -177(3) . . . . ?
C34A C35A C36A C37A -1.3(10) . . . . ?
C34B C35B C36B C37B -1(4) . . . . ?
C35A C36A C37A C38A 1.3(10) . . . . ?
C35B C36B C37B C38B -4(4) . . . . ?
C36A C37A C38A C39A -1.3(11) . . . . ?
C36B C37B C38B C39B 4(4) . . . . ?
C35A C34A C39A O2A 178.3(6) . . . . ?
C27A C34A C39A O2A 2.8(9) . . . . ?
C35A C34A C39A C38A -1.1(9) . . . . ?
C27A C34A C39A C38A -176.5(7) . . . . ?
C37A C38A C39A O2A -178.2(7) . . . . ?
C37A C38A C39A C34A 1.2(11) . . . . ?
C35B C34B C39B O2B -180(2) . . . . ?
C27B C34B C39B O2B 2(4) . . . . ?
C35B C34B C39B C38B -4(4) . . . . ?
C27B C34B C39B C38B 178(3) . . . . ?
C37B C38B C39B O2B 176(2) . . . . ?
C37B C38B C39B C34B 0(4) . . . . ?
C27A N5A C40 C52 84.9(7) . . . . ?
C28A N5A C40 C52 -89.6(6) . . . . ?
C27A N5A C40 C41 -103.7(6) . . . . ?
C28A N5A C40 C41 81.7(6) . . . . ?
C28B N5B C40 C52 74(2) . . . . ?
C27B N5B C40 C52 -109.4(19) . . . . ?
C28B N5B C40 C41 -68(2) . . . . ?
C27B N5B C40 C41 109.1(19) . . . . ?
C52 C40 C41 C42 -1.1(6) . . . . ?
N5A C40 C41 C42 -172.6(4) . . . . ?
N5B C40 C41 C42 136.0(6) . . . . ?
C40 C41 C42 C43 0.0(6) . . . . ?
C41 C42 C43 N6 177.9(3) . . . . ?
C41 C42 C43 C51 0.6(5) . . . . ?
C44 N6 C43 C42 22.1(5) . . . . ?
C50 N6 C43 C42 -168.1(3) . . . . ?
C44 N6 C43 C51 -160.7(3) . . . . ?
C50 N6 C43 C51 9.1(5) . . . . ?
C43 N6 C44 C45 -129.2(3) . . . . ?
C50 N6 C44 C45 60.6(4) . . . . ?
C43 N6 C44 C49 52.1(4) . . . . ?
C50 N6 C44 C49 -118.0(4) . . . . ?
C49 C44 C45 C46 0.0(5) . . . . ?
N6 C44 C45 C46 -178.7(3) . . . . ?
C44 C45 C46 C47 -0.3(5) . . . . ?
C45 C46 C47 C48 0.0(5) . . . . ?
C45 C46 C47 Br2 -179.3(3) . . . . ?
C46 C47 C48 C49 0.6(5) . . . . ?
Br2 C47 C48 C49 179.9(2) . . . . ?
C47 C48 C49 C44 -0.9(5) . . . . ?
C45 C44 C49 C48 0.6(5) . . . . ?
N6 C44 C49 C48 179.3(3) . . . . ?
C42 C43 C51 C52 -0.1(5) . . . . ?
N6 C43 C51 C52 -177.4(3) . . . . ?
C41 C40 C52 C51 1.5(7) . . . . ?
N5A C40 C52 C51 172.7(4) . . . . ?
N5B C40 C52 C51 -138.8(5) . . . . ?
C43 C51 C52 C40 -0.9(6) . . . . ?
